data_4120216
loop_
_publ_author_name
'Zhaojin Wang'
'Hongde Ye'
'Yuguang Li'
'Yizhi Li'
'Hong Yan'

_publ_section_title
;
 Unprecedented Boron-Functionalized Carborane Derivatives by Facile and
 Selective Cobalt-Induced B-H Activation
;
_journal_name_full 'Journal of the American Chemical Society'
_journal_page_first 11289
_journal_page_last 11298
_journal_paper_doi 10.1021/ja4047075
_journal_volume 135
_journal_year 2013
_chemical_absolute_configuration unk
_chemical_formula_moiety '4(C29 H32 B10 Fe O2 S2), H2 O'
_chemical_formula_sum 'C116 H130 B40 Fe4 O9 S8'
_chemical_formula_weight 2580.48
_chemical_name_common 10b
_chemical_name_systematic
; 
 ? 
;
_space_group_IT_number 19
_symmetry_cell_setting orthorhombic
_symmetry_space_group_name_Hall 'P 2ac 2ab'
_symmetry_space_group_name_H-M 'P 21 21 21'
_atom_sites_solution_hydrogens geom
_atom_sites_solution_primary direct
_atom_sites_solution_secondary difmap
_audit_creation_method SHELXL-97
_cell_angle_alpha 90.00
_cell_angle_beta 90.00
_cell_angle_gamma 90.00
_cell_formula_units_Z 1
_cell_length_a 7.0490(5)
_cell_length_b 15.7707(11)
_cell_length_c 31.054(2)
_cell_measurement_reflns_used 25031
_cell_measurement_temperature 291(2)
_cell_measurement_theta_max 26
_cell_measurement_theta_min 0
_cell_volume 3452.2(4)
_computing_cell_refinement SMART
_computing_data_collection 'SMART (Bruker, 2000)'
_computing_data_reduction 'SAINT (Bruker, 2000)'
_computing_molecular_graphics SHELXTL
_computing_publication_material SHELXTL
_computing_structure_refinement 'SHELXL-97 (Sheldrick, 1997)'
_computing_structure_solution 'SHELXS-97 (Sheldrick, 1990)'
_diffrn_ambient_temperature 291(2)
_diffrn_measured_fraction_theta_full 1.000
_diffrn_measured_fraction_theta_max 1.000
_diffrn_measurement_device_type 'Bruker Smart Apex CCD'
_diffrn_measurement_method 'phi and omega scans'
_diffrn_radiation_monochromator graphite
_diffrn_radiation_source 'fine-focus sealed tube'
_diffrn_radiation_type MoK\a
_diffrn_radiation_wavelength 0.71073
_diffrn_reflns_av_R_equivalents 0.0569
_diffrn_reflns_av_sigmaI/netI 0.0760
_diffrn_reflns_limit_h_max 8
_diffrn_reflns_limit_h_min -8
_diffrn_reflns_limit_k_max 18
_diffrn_reflns_limit_k_min -19
_diffrn_reflns_limit_l_max 38
_diffrn_reflns_limit_l_min -35
_diffrn_reflns_number 21263
_diffrn_reflns_theta_full 26.00
_diffrn_reflns_theta_max 26.00
_diffrn_reflns_theta_min 1.31
_exptl_absorpt_coefficient_mu 0.585
_exptl_absorpt_correction_T_max 0.8920
_exptl_absorpt_correction_T_min 0.8628
_exptl_absorpt_correction_type multi-scan
_exptl_absorpt_process_details 'SADABS; Bruker, 2000'
_exptl_crystal_colour red
_exptl_crystal_density_diffrn 1.241
_exptl_crystal_description block
_exptl_crystal_F_000 1330
_exptl_crystal_size_max 0.26
_exptl_crystal_size_mid 0.22
_exptl_crystal_size_min 0.20
_refine_diff_density_max 0.262
_refine_diff_density_min -0.269
_refine_diff_density_rms 0.069
_refine_ls_abs_structure_details 'Flack H D (1983), Acta Cryst. A39, 876-881'
_refine_ls_abs_structure_Flack 0.05(3)
_refine_ls_extinction_method none
_refine_ls_goodness_of_fit_ref 1.102
_refine_ls_hydrogen_treatment constr
_refine_ls_matrix_type full
_refine_ls_number_parameters 407
_refine_ls_number_reflns 6793
_refine_ls_number_restraints 0
_refine_ls_restrained_S_all 1.102
_refine_ls_R_factor_all 0.0916
_refine_ls_R_factor_gt 0.0552
_refine_ls_shift/su_max 0.000
_refine_ls_shift/su_mean 0.000
_refine_ls_structure_factor_coef Fsqd
_refine_ls_weighting_details 'calc w=1/[\s^2^(Fo^2^)+(0.0560P)^2^+1.8301P] where P=(Fo^2^+2Fc^2^)/3'
_refine_ls_weighting_scheme calc
_refine_ls_wR_factor_gt 0.1192
_refine_ls_wR_factor_ref 0.1438
_reflns_number_gt 4734
_reflns_number_total 6793
_reflns_threshold_expression >2sigma(I)
_cod_data_source_file ja4047075_si_001_16.cif
_cod_data_source_block 10b
_cod_depositor_comments
;
The following automatic conversions were performed:

'_chemical_absolute_configuration' value ' unk ' changed to 'unk'
according to the built-in table from CIF Core dictionary named
'cif_core.dic' version 2.4.1 from 2010-06-29.

Automatic conversion script
Id: cif_fix_values 2281 2013-09-26 08:29:07Z andrius 
;
_cod_database_code 4120216

loop_
_symmetry_equiv_pos_as_xyz
'x, y, z'
'-x+1/2, -y, z+1/2'
'-x, y+1/2, -z+1/2'
'x+1/2, -y+1/2, -z'

loop_
_atom_site_label
_atom_site_type_symbol
_atom_site_fract_x
_atom_site_fract_y
_atom_site_fract_z
_atom_site_U_iso_or_equiv
_atom_site_adp_type
_atom_site_occupancy
_atom_site_symmetry_multiplicity
_atom_site_calc_flag
_atom_site_refinement_flags
B3 B 0.3733(7) 0.1901(4) 0.03966(15) 0.0352(11) Uani 1 1 d .
H3C H 0.3534 0.2576 0.0320 0.042 Uiso 1 1 calc R
B4 B 0.6026(8) 0.1430(4) 0.04011(16) 0.0435(14) Uani 1 1 d .
H4C H 0.7320 0.1784 0.0318 0.052 Uiso 1 1 calc R
B5 B 0.5987(9) 0.0620(4) 0.08138(16) 0.0412(13) Uani 1 1 d .
H5C H 0.7262 0.0449 0.0999 0.049 Uiso 1 1 calc R
B6 B 0.3678(8) 0.0641(3) 0.10686(16) 0.0378(12) Uani 1 1 d .
B7 B 0.1984(8) 0.0347(3) 0.06563(17) 0.0374(12) Uani 1 1 d .
H7C H 0.0675 0.0000 0.0735 0.045 Uiso 1 1 calc R
B8 B 0.2000(8) 0.1153(4) 0.02490(16) 0.0415(13) Uani 1 1 d .
H8C H 0.0724 0.1333 0.0067 0.050 Uiso 1 1 calc R
B9 B 0.4311(9) 0.1158(4) 0.00079(16) 0.0480(14) Uani 1 1 d .
H9C H 0.4512 0.1334 -0.0332 0.058 Uiso 1 1 calc R
B10 B 0.5702(10) 0.0325(4) 0.02686(19) 0.0542(16) Uani 1 1 d .
H10C H 0.6789 -0.0040 0.0095 0.065 Uiso 1 1 calc R
B11 B 0.4257(10) -0.0143(4) 0.06767(19) 0.0489(14) Uani 1 1 d .
H11C H 0.4424 -0.0811 0.0771 0.059 Uiso 1 1 calc R
B12 B 0.3225(10) 0.0154(5) 0.01801(19) 0.0553(17) Uani 1 1 d .
H12C H 0.2730 -0.0327 -0.0051 0.066 Uiso 1 1 calc R
C1 C 0.4820(7) 0.1563(3) 0.08600(12) 0.0328(10) Uani 1 1 d .
C2 C 0.2351(6) 0.1374(3) 0.07783(12) 0.0321(9) Uani 1 1 d .
C3 C 0.0342(6) 0.1579(3) 0.15942(13) 0.0354(10) Uani 1 1 d .
H3 H -0.1016 0.1616 0.1658 0.043 Uiso 1 1 calc R
C4 C 0.1451(7) 0.2009(3) 0.19780(13) 0.0369(10) Uani 1 1 d .
H4 H 0.2396 0.2415 0.1873 0.044 Uiso 1 1 calc R
C5 C 0.2422(8) 0.1225(3) 0.22090(14) 0.0420(10) Uani 1 1 d .
H5 H 0.2917 0.1304 0.2501 0.050 Uiso 1 1 calc R
C6 C 0.3822(8) 0.1153(4) 0.18439(15) 0.0576(16) Uani 1 1 d .
H6 H 0.5082 0.1325 0.1858 0.069 Uiso 1 1 calc R
C7 C 0.3013(7) 0.0809(3) 0.14975(17) 0.0465(12) Uani 1 1 d .
C8 C 0.0932(7) 0.0642(3) 0.16381(14) 0.0402(11) Uani 1 1 d .
H8 H 0.0206 0.0227 0.1471 0.048 Uiso 1 1 d R
C9 C 0.0911(8) 0.0546(4) 0.21368(15) 0.0524(13) Uani 1 1 d .
H9A H -0.0304 0.0693 0.2264 0.063 Uiso 1 1 calc R
H9B H 0.1309 -0.0012 0.2232 0.063 Uiso 1 1 calc R
C10 C 0.6150(7) 0.3171(3) 0.09411(15) 0.0450(12) Uani 1 1 d .
H10 H 0.6513 0.3056 0.0659 0.054 Uiso 1 1 calc R
C11 C 0.6230(7) 0.3972(3) 0.10796(18) 0.0509(13) Uani 1 1 d .
H11 H 0.6642 0.4392 0.0891 0.061 Uiso 1 1 calc R
C12 C 0.0067(8) 0.2424(4) 0.22998(15) 0.0485(13) Uani 1 1 d .
C13 C 0.0948(10) 0.2930(3) 0.26599(17) 0.0559(15) Uani 1 1 d .
C14 C 0.2778(10) 0.3215(4) 0.26512(19) 0.0669(17) Uani 1 1 d .
H14 H 0.3542 0.3112 0.2413 0.080 Uiso 1 1 calc R
C15 C 0.3495(9) 0.3668(4) 0.30081(19) 0.0609(15) Uani 1 1 d .
H15 H 0.4703 0.3905 0.2998 0.073 Uiso 1 1 calc R
C16 C 0.2429(11) 0.3754(4) 0.33600(18) 0.0662(16) Uani 1 1 d .
H16 H 0.2937 0.4026 0.3599 0.079 Uiso 1 1 calc R
C17 C 0.0620(11) 0.3456(4) 0.33789(18) 0.0707(18) Uani 1 1 d .
H17 H -0.0089 0.3515 0.3630 0.085 Uiso 1 1 calc R
C18 C -0.0160(9) 0.3060(3) 0.30191(18) 0.0569(14) Uani 1 1 d .
H18 H -0.1420 0.2885 0.3021 0.068 Uiso 1 1 calc R
C19 C 0.5691(7) 0.4212(3) 0.15181(19) 0.0477(12) Uani 1 1 d .
C20 C 0.5292(7) 0.5086(3) 0.16091(18) 0.0480(12) Uani 1 1 d .
C21 C 0.5276(9) 0.5803(3) 0.1319(2) 0.0617(16) Uani 1 1 d .
H21 H 0.5707 0.5793 0.1019 0.074 Uiso 1 1 calc R
C22 C 0.4549(9) 0.6518(4) 0.1535(2) 0.0686(16) Uani 1 1 d .
H22 H 0.4371 0.7086 0.1412 0.082 Uiso 1 1 calc R
C23 C 0.4078(9) 0.6259(4) 0.1957(2) 0.0630(16) Uani 1 1 d .
H23 H 0.3507 0.6619 0.2179 0.076 Uiso 1 1 calc R
C24 C 0.4508(8) 0.5392(4) 0.20023(18) 0.0549(14) Uani 1 1 d .
H24 H 0.4314 0.5055 0.2264 0.066 Uiso 1 1 calc R
C25 C 0.0275(9) 0.4855(4) 0.1679(2) 0.0680(17) Uani 1 1 d .
H25 H 0.0128 0.4508 0.1939 0.082 Uiso 1 1 calc R
C26 C 0.0984(9) 0.4579(4) 0.1293(2) 0.0674(17) Uani 1 1 d .
H26 H 0.1406 0.4002 0.1225 0.081 Uiso 1 1 calc R
C27 C 0.0945(9) 0.5243(5) 0.10214(19) 0.073(2) Uani 1 1 d .
H27 H 0.1338 0.5232 0.0719 0.087 Uiso 1 1 calc R
C28 C 0.0188(8) 0.5951(4) 0.1240(2) 0.0647(16) Uani 1 1 d .
H28 H -0.0047 0.6516 0.1121 0.078 Uiso 1 1 calc R
C29 C -0.0195(8) 0.5683(4) 0.1643(2) 0.0590(15) Uani 1 1 d .
H29 H -0.0728 0.6033 0.1874 0.071 Uiso 1 1 calc R
Fe1 Fe 0.26097(12) 0.55304(5) 0.15203(2) 0.0505(2) Uani 1 1 d .
O1 O 0.5555(6) 0.3658(2) 0.17933(11) 0.0568(9) Uani 1 1 d .
O2 O -0.1632(6) 0.2314(3) 0.22824(12) 0.0660(12) Uani 1 1 d .
S1 S 0.53992(16) 0.23279(7) 0.12631(3) 0.0350(2) Uani 1 1 d .
S2 S 0.07282(16) 0.20431(8) 0.10569(3) 0.0358(3) Uani 1 1 d .
O1W O 0.754(2) 0.7734(10) 1.0008(5) 0.073(5) Uani 0.25 1 d P
H1X H 0.7441 0.7787 0.9737 0.088 Uiso 0.25 1 d PR
H1Y H 0.6749 0.8061 1.0132 0.088 Uiso 0.25 1 d PR

loop_
_atom_site_aniso_label
_atom_site_aniso_U_11
_atom_site_aniso_U_22
_atom_site_aniso_U_33
_atom_site_aniso_U_23
_atom_site_aniso_U_13
_atom_site_aniso_U_12
B3 0.035(3) 0.043(3) 0.027(2) 0.007(2) 0.003(2) 0.006(2)
B4 0.040(3) 0.057(4) 0.033(3) 0.007(2) 0.011(2) 0.014(3)
B5 0.052(3) 0.039(3) 0.033(3) -0.007(2) -0.002(2) 0.020(3)
B6 0.047(3) 0.032(3) 0.034(2) -0.004(2) -0.007(2) 0.009(2)
B7 0.035(3) 0.038(3) 0.040(3) -0.004(2) -0.001(2) -0.008(2)
B8 0.038(3) 0.060(4) 0.026(2) -0.003(2) -0.012(2) 0.007(2)
B9 0.055(4) 0.062(4) 0.027(2) -0.002(2) -0.013(3) 0.020(3)
B10 0.056(4) 0.067(4) 0.040(3) -0.011(3) -0.009(3) 0.024(3)
B11 0.059(4) 0.040(3) 0.048(3) -0.003(2) -0.006(3) 0.016(3)
B12 0.056(4) 0.076(5) 0.034(3) -0.012(3) -0.007(3) 0.003(3)
C1 0.038(2) 0.037(2) 0.0237(19) 0.0049(17) 0.0043(18) 0.0011(19)
C2 0.026(2) 0.045(2) 0.0251(19) 0.0004(17) -0.0063(18) 0.000(2)
C3 0.027(2) 0.048(3) 0.031(2) -0.0011(18) -0.0055(18) 0.0052(19)
C4 0.033(2) 0.052(3) 0.026(2) 0.002(2) 0.0034(18) 0.003(2)
C5 0.041(3) 0.050(3) 0.035(2) 0.001(2) -0.003(2) 0.004(2)
C6 0.044(3) 0.100(5) 0.029(2) -0.014(3) -0.002(2) 0.012(3)
C7 0.041(3) 0.049(3) 0.050(3) -0.001(2) 0.003(2) -0.002(2)
C8 0.038(3) 0.047(3) 0.036(2) 0.011(2) 0.001(2) -0.007(2)
C9 0.062(3) 0.059(3) 0.036(2) 0.017(2) 0.002(2) -0.003(3)
C10 0.047(3) 0.051(3) 0.037(2) 0.000(2) 0.008(2) -0.016(2)
C11 0.042(3) 0.050(3) 0.060(3) 0.004(3) 0.007(3) -0.006(2)
C12 0.050(3) 0.064(3) 0.031(2) 0.004(2) 0.004(2) 0.012(3)
C13 0.086(4) 0.034(3) 0.048(3) -0.002(2) -0.002(3) 0.000(3)
C14 0.078(5) 0.067(4) 0.056(3) -0.022(3) 0.008(3) -0.005(4)
C15 0.060(4) 0.053(3) 0.070(4) -0.002(3) 0.007(3) 0.000(3)
C16 0.086(5) 0.055(3) 0.058(3) -0.019(3) -0.017(4) 0.012(4)
C17 0.082(5) 0.085(5) 0.045(3) -0.020(3) 0.002(3) 0.004(4)
C18 0.065(4) 0.046(3) 0.060(3) -0.008(3) 0.004(3) -0.005(3)
C19 0.026(2) 0.051(3) 0.067(3) -0.003(3) 0.001(3) 0.000(2)
C20 0.030(2) 0.049(3) 0.065(3) -0.003(2) -0.001(2) -0.009(2)
C21 0.063(4) 0.043(3) 0.079(4) -0.002(3) 0.006(3) -0.015(3)
C22 0.058(4) 0.048(3) 0.100(5) 0.004(3) -0.010(4) -0.005(3)
C23 0.060(4) 0.055(4) 0.073(4) -0.020(3) -0.019(3) -0.005(3)
C24 0.040(3) 0.065(4) 0.060(3) -0.019(3) -0.019(3) 0.001(3)
C25 0.045(3) 0.070(4) 0.088(5) -0.002(3) -0.010(3) -0.022(3)
C26 0.052(4) 0.065(4) 0.084(4) -0.018(4) -0.016(3) -0.019(3)
C27 0.069(4) 0.108(6) 0.041(3) -0.021(3) -0.011(3) -0.027(4)
C28 0.047(3) 0.077(4) 0.069(4) -0.006(3) -0.016(3) 0.008(3)
C29 0.049(3) 0.058(4) 0.070(4) -0.023(3) -0.003(3) -0.006(3)
Fe1 0.0498(5) 0.0580(4) 0.0438(4) -0.0046(3) -0.0067(4) -0.0042(4)
O1 0.069(3) 0.049(2) 0.052(2) 0.0030(17) 0.001(2) 0.005(2)
O2 0.048(2) 0.108(4) 0.043(2) -0.007(2) 0.0067(18) 0.014(2)
S1 0.0326(6) 0.0407(6) 0.0318(5) 0.0017(5) -0.0019(5) 0.0002(5)
S2 0.0288(5) 0.0491(7) 0.0295(5) 0.0044(5) -0.0029(5) 0.0083(5)
O1W 0.046(9) 0.095(13) 0.079(10) -0.027(9) -0.040(9) 0.018(9)

loop_
_atom_type_symbol
_atom_type_description
_atom_type_scat_dispersion_real
_atom_type_scat_dispersion_imag
_atom_type_scat_source
C C 0.0033 0.0016 'International Tables Vol C Tables 4.2.6.8 and 6.1.1.4'
H H 0.0000 0.0000 'International Tables Vol C Tables 4.2.6.8 and 6.1.1.4'
B B 0.0013 0.0007 'International Tables Vol C Tables 4.2.6.8 and 6.1.1.4'
O O 0.0106 0.0060 'International Tables Vol C Tables 4.2.6.8 and 6.1.1.4'
S S 0.1246 0.1234 'International Tables Vol C Tables 4.2.6.8 and 6.1.1.4'
Fe Fe 0.3463 0.8444 'International Tables Vol C Tables 4.2.6.8 and 6.1.1.4'

loop_
_geom_angle_atom_site_label_1
_geom_angle_atom_site_label_2
_geom_angle_atom_site_label_3
_geom_angle
C1 B3 B9 105.6(4)
C1 B3 C2 62.1(3)
B9 B3 C2 106.4(4)
C1 B3 B8 108.7(4)
B9 B3 B8 61.8(3)
C2 B3 B8 58.0(3)
C1 B3 B4 57.2(3)
B9 B3 B4 60.6(3)
C2 B3 B4 107.6(3)
B8 B3 B4 110.7(4)
C1 B3 H3C 122.6
B9 B3 H3C 122.4
C2 B3 H3C 122.4
B8 B3 H3C 120.3
B4 B3 H3C 121.5
C1 B4 B9 105.7(4)
C1 B4 B3 59.5(3)
B9 B4 B3 58.4(3)
C1 B4 B10 104.5(4)
B9 B4 B10 61.5(3)
B3 B4 B10 106.6(4)
C1 B4 B5 58.5(3)
B9 B4 B5 107.9(4)
B3 B4 B5 106.6(4)
B10 B4 B5 58.5(3)
C1 B4 H4C 123.9
B9 B4 H4C 121.8
B3 B4 H4C 122.7
B10 B4 H4C 122.8
B5 B4 H4C 122.5
C1 B5 B11 106.3(4)
C1 B5 B10 104.8(4)
B11 B5 B10 60.7(4)
C1 B5 B4 56.7(3)
B11 B5 B4 108.7(4)
B10 B5 B4 60.6(3)
C1 B5 B6 60.9(3)
B11 B5 B6 59.8(3)
B10 B5 B6 108.8(4)
B4 B5 B6 108.1(4)
C1 B5 H5C 124.3
B11 B5 H5C 121.5
B10 B5 H5C 121.9
B4 B5 H5C 122.0
B6 B5 H5C 120.7
C7 B6 C2 100.6(4)
C7 B6 C1 109.5(4)
C2 B6 C1 60.9(3)
C7 B6 B11 146.7(5)
C2 B6 B11 103.3(3)
C1 B6 B11 102.4(4)
C7 B6 B5 134.6(4)
C2 B6 B5 105.6(4)
C1 B6 B5 56.7(3)
B11 B6 B5 58.9(3)
C7 B6 B7 119.2(4)
C2 B6 B7 56.5(3)
C1 B6 B7 104.4(3)
B11 B6 B7 59.4(3)
B5 B6 B7 106.2(4)
C2 B7 B12 106.4(4)
C2 B7 B11 105.8(4)
B12 B7 B11 60.2(3)
C2 B7 B8 58.4(3)
B12 B7 B8 61.5(3)
B11 B7 B8 109.1(4)
C2 B7 B6 59.5(3)
B12 B7 B6 108.3(4)
B11 B7 B6 59.5(3)
B8 B7 B6 108.2(4)
C2 B7 H7C 123.9
B12 B7 H7C 121.4
B11 B7 H7C 122.0
B8 B7 H7C 120.9
B6 B7 H7C 121.6
C2 B8 B3 60.6(3)
C2 B8 B9 105.7(4)
B3 B8 B9 58.3(3)
C2 B8 B7 57.5(3)
B3 B8 B7 107.2(3)
B9 B8 B7 107.6(4)
C2 B8 B12 102.9(4)
B3 B8 B12 106.5(4)
B9 B8 B12 61.4(3)
B7 B8 B12 57.9(3)
C2 B8 H8C 124.4
B3 B8 H8C 121.9
B9 B8 H8C 121.8
B7 B8 H8C 122.8
B12 B8 H8C 123.6
B3 B9 B4 61.0(3)
B3 B9 B8 59.9(3)
B4 B9 B8 109.5(4)
B3 B9 B10 107.7(4)
B4 B9 B10 60.2(3)
B8 B9 B10 107.4(4)
B3 B9 B12 106.4(4)
B4 B9 B12 107.0(4)
B8 B9 B12 59.8(4)
B10 B9 B12 58.4(4)
B3 B9 H9C 121.9
B4 B9 H9C 120.8
B8 B9 H9C 121.3
B10 B9 H9C 122.4
B12 B9 H9C 123.3
B5 B10 B11 59.6(3)
B5 B10 B12 107.3(4)
B11 B10 B12 59.3(4)
B5 B10 B4 60.9(3)
B11 B10 B4 108.0(4)
B12 B10 B4 107.7(4)
B5 B10 B9 107.2(4)
B11 B10 B9 107.8(4)
B12 B10 B9 61.1(4)
B4 B10 B9 58.3(3)
B5 B10 H10C 121.9
B11 B10 H10C 122.0
B12 B10 H10C 121.7
B4 B10 H10C 121.9
B9 B10 H10C 122.1
B5 B11 B12 108.3(5)
B5 B11 B7 109.5(4)
B12 B11 B7 58.9(3)
B5 B11 B6 61.3(3)
B12 B11 B6 108.5(4)
B7 B11 B6 61.1(3)
B5 B11 B10 59.7(3)
B12 B11 B10 60.4(4)
B7 B11 B10 108.0(4)
B6 B11 B10 109.2(4)
B5 B11 H11C 120.9
B12 B11 H11C 122.0
B7 B11 H11C 121.5
B6 B11 H11C 120.5
B10 B11 H11C 121.6
B7 B12 B11 60.9(3)
B7 B12 B10 109.4(4)
B11 B12 B10 60.3(4)
B7 B12 B8 60.5(3)
B11 B12 B8 108.9(4)
B10 B12 B8 108.4(5)
B7 B12 B9 107.7(4)
B11 B12 B9 108.1(4)
B10 B12 B9 60.5(4)
B8 B12 B9 58.8(3)
B7 B12 H12C 121.0
B11 B12 H12C 121.2
B10 B12 H12C 120.9
B8 B12 H12C 121.7
B9 B12 H12C 122.4
B4 C1 B5 64.8(3)
B4 C1 B3 63.3(3)
B5 C1 B3 114.6(3)
B4 C1 B6 115.9(4)
B5 C1 B6 62.5(3)
B3 C1 B6 110.9(4)
B4 C1 C2 110.7(3)
B5 C1 C2 108.2(4)
B3 C1 C2 59.8(3)
B6 C1 C2 58.3(3)
B4 C1 S1 124.4(4)
B5 C1 S1 122.5(3)
B3 C1 S1 118.7(3)
B6 C1 S1 113.5(3)
C2 C1 S1 115.8(3)
B7 C2 B8 64.1(3)
B7 C2 B6 63.9(3)
B8 C2 B6 116.4(4)
B7 C2 B3 113.0(3)
B8 C2 B3 61.4(3)
B6 C2 B3 111.6(4)
B7 C2 S2 125.5(3)
B8 C2 S2 119.9(3)
B6 C2 S2 119.2(3)
B3 C2 S2 114.0(3)
B7 C2 C1 110.0(3)
B8 C2 C1 108.3(3)
B6 C2 C1 60.8(3)
B3 C2 C1 58.1(3)
S2 C2 C1 117.3(3)
C8 C3 C4 102.2(3)
C8 C3 S2 114.9(3)
C4 C3 S2 116.1(3)
C8 C3 H3 107.7
C4 C3 H3 107.7
S2 C3 H3 107.7
C12 C4 C3 111.0(4)
C12 C4 C5 108.1(4)
C3 C4 C5 102.7(4)
C12 C4 H4 111.5
C3 C4 H4 111.5
C5 C4 H4 111.5
C6 C5 C9 107.1(4)
C6 C5 C4 90.1(4)
C9 C5 C4 100.3(4)
C6 C5 H5 118.2
C9 C5 H5 118.2
C4 C5 H5 118.2
C7 C6 C5 111.0(5)
C7 C6 H6 124.5
C5 C6 H6 124.5
C6 C7 B6 133.1(5)
C6 C7 C8 104.2(5)
B6 C7 C8 122.5(5)
C3 C8 C7 93.9(4)
C3 C8 C9 100.3(4)
C7 C8 C9 107.8(4)
C3 C8 H8 116.9
C7 C8 H8 117.2
C9 C8 H8 117.2
C5 C9 C8 94.1(4)
C5 C9 H9A 112.9
C8 C9 H9A 112.9
C5 C9 H9B 112.9
C8 C9 H9B 112.9
H9A C9 H9B 110.3
C11 C10 S1 123.3(4)
C11 C10 H10 118.4
S1 C10 H10 118.4
C10 C11 C19 122.2(5)
C10 C11 H11 118.9
C19 C11 H11 118.9
O2 C12 C13 121.1(5)
O2 C12 C4 122.4(5)
C13 C12 C4 116.4(5)
C14 C13 C18 120.2(5)
C14 C13 C12 123.3(5)
C18 C13 C12 116.5(6)
C13 C14 C15 119.3(6)
C13 C14 H14 120.4
C15 C14 H14 120.4
C16 C15 C14 119.5(6)
C16 C15 H15 120.2
C14 C15 H15 120.2
C15 C16 C17 121.9(6)
C15 C16 H16 119.0
C17 C16 H16 119.0
C16 C17 C18 119.4(6)
C16 C17 H17 120.3
C18 C17 H17 120.3
C13 C18 C17 119.5(6)
C13 C18 H18 120.2
C17 C18 H18 120.2
O1 C19 C20 122.2(5)
O1 C19 C11 118.9(5)
C20 C19 C11 118.9(5)
C24 C20 C19 124.8(5)
C24 C20 C21 105.4(5)
C19 C20 C21 129.1(5)
C24 C20 Fe1 68.8(3)
C19 C20 Fe1 119.1(3)
C21 C20 Fe1 68.8(3)
C22 C21 C20 109.5(6)
C22 C21 Fe1 71.7(4)
C20 C21 Fe1 69.5(3)
C22 C21 H21 125.3
C20 C21 H21 125.3
Fe1 C21 H21 125.3
C21 C22 C23 107.1(5)
C21 C22 Fe1 68.1(3)
C23 C22 Fe1 69.4(3)
C21 C22 H22 126.4
C23 C22 H22 126.4
Fe1 C22 H22 126.4
C24 C23 C22 108.8(5)
C24 C23 Fe1 68.4(3)
C22 C23 Fe1 70.6(3)
C24 C23 H23 125.6
C22 C23 H23 125.6
Fe1 C23 H23 125.6
C23 C24 C20 109.1(6)
C23 C24 Fe1 71.2(3)
C20 C24 Fe1 70.0(3)
C23 C24 H24 125.4
C20 C24 H24 125.4
Fe1 C24 H24 125.4
C29 C25 C26 108.9(6)
C29 C25 Fe1 70.8(4)
C26 C25 Fe1 69.9(4)
C29 C25 H25 125.6
C26 C25 H25 125.6
Fe1 C25 H25 125.6
C27 C26 C25 107.1(6)
C27 C26 Fe1 69.6(4)
C25 C26 Fe1 70.4(4)
C27 C26 H26 126.4
C25 C26 H26 126.4
Fe1 C26 H26 126.4
C26 C27 C28 108.8(6)
C26 C27 Fe1 71.2(4)
C28 C27 Fe1 70.7(3)
C26 C27 H27 125.6
C28 C27 H27 125.6
Fe1 C27 H27 125.6
C29 C28 C27 105.9(6)
C29 C28 Fe1 70.6(4)
C27 C28 Fe1 68.3(3)
C29 C28 H28 127.0
C27 C28 H28 127.0
Fe1 C28 H28 127.0
C28 C29 C25 109.3(6)
C28 C29 Fe1 70.6(4)
C25 C29 Fe1 70.3(4)
C28 C29 H29 125.4
C25 C29 H29 125.4
Fe1 C29 H29 125.4
C27 Fe1 C26 39.2(3)
C27 Fe1 C24 160.1(3)
C26 Fe1 C24 123.8(3)
C27 Fe1 C25 65.9(3)
C26 Fe1 C25 39.7(3)
C24 Fe1 C25 107.5(3)
C27 Fe1 C21 110.7(3)
C26 Fe1 C21 125.2(3)
C24 Fe1 C21 68.7(3)
C25 Fe1 C21 160.4(3)
C27 Fe1 C28 41.1(3)
C26 Fe1 C28 67.3(3)
C24 Fe1 C28 155.7(2)
C25 Fe1 C28 65.9(3)
C21 Fe1 C28 125.4(3)
C27 Fe1 C29 66.4(3)
C26 Fe1 C29 66.4(2)
C24 Fe1 C29 121.3(2)
C25 Fe1 C29 39.0(2)
C21 Fe1 C29 159.6(2)
C28 Fe1 C29 38.9(2)
C27 Fe1 C20 125.0(3)
C26 Fe1 C20 108.6(2)
C24 Fe1 C20 41.1(2)
C25 Fe1 C20 122.8(2)
C21 Fe1 C20 41.7(2)
C28 Fe1 C20 162.4(2)
C29 Fe1 C20 157.0(2)
C27 Fe1 C23 159.2(3)
C26 Fe1 C23 158.9(3)
C24 Fe1 C23 40.4(2)
C25 Fe1 C23 122.9(3)
C21 Fe1 C23 67.6(3)
C28 Fe1 C23 121.6(3)
C29 Fe1 C23 107.5(2)
C20 Fe1 C23 68.6(2)
C27 Fe1 C22 125.1(3)
C26 Fe1 C22 160.4(3)
C24 Fe1 C22 68.2(3)
C25 Fe1 C22 158.0(3)
C21 Fe1 C22 40.2(2)
C28 Fe1 C22 108.6(3)
C29 Fe1 C22 123.3(2)
C20 Fe1 C22 69.1(2)
C23 Fe1 C22 40.0(3)
C10 S1 C1 100.5(2)
C2 S2 C3 107.40(19)
H1X O1W H1Y 109.5

loop_
_geom_bond_atom_site_label_1
_geom_bond_atom_site_label_2
_geom_bond_distance
B3 C1 1.715(6)
B3 B9 1.731(7)
B3 C2 1.745(7)
B3 B8 1.759(8)
B3 B4 1.779(8)
B3 H3C 1.1000
B4 C1 1.672(6)
B4 B9 1.771(8)
B4 B10 1.805(9)
B4 B5 1.810(8)
B4 H4C 1.1000
B5 C1 1.705(7)
B5 B11 1.765(9)
B5 B10 1.767(7)
B5 B6 1.810(8)
B5 H5C 1.1000
B6 C7 1.436(7)
B6 C2 1.738(6)
B6 C1 1.783(7)
B6 B11 1.783(7)
B6 B7 1.811(7)
B7 C2 1.682(7)
B7 B12 1.745(8)
B7 B11 1.780(8)
B7 B8 1.793(8)
B7 H7C 1.1000
B8 C2 1.698(6)
B8 B9 1.793(9)
B8 B12 1.810(9)
B8 H8C 1.1000
B9 B10 1.829(8)
B9 B12 1.839(10)
B9 H9C 1.1000
B10 B11 1.786(10)
B10 B12 1.788(10)
B10 H10C 1.1000
B11 B12 1.768(8)
B11 H11C 1.1000
B12 H12C 1.1000
C1 C2 1.784(6)
C1 S1 1.786(4)
C2 S2 1.781(4)
C3 C8 1.540(6)
C3 C4 1.579(6)
C3 S2 1.843(4)
C3 H3 0.9800
C4 C12 1.543(6)
C4 C5 1.585(6)
C4 H4 0.9800
C5 C6 1.507(7)
C5 C9 1.527(7)
C5 H5 0.9800
C6 C7 1.332(7)
C6 H6 0.9300
C7 C8 1.553(6)
C8 C9 1.556(6)
C8 H8 0.9800
C9 H9A 0.9700
C9 H9B 0.9700
C10 C11 1.337(7)
C10 S1 1.746(5)
C10 H10 0.9300
C11 C19 1.463(7)
C11 H11 0.9300
C12 O2 1.211(7)
C12 C13 1.507(8)
C13 C14 1.366(9)
C13 C18 1.378(8)
C14 C15 1.413(8)
C14 H14 0.9300
C15 C16 1.333(8)
C15 H15 0.9300
C16 C17 1.361(10)
C16 H16 0.9300
C17 C18 1.393(8)
C17 H17 0.9300
C18 H18 0.9300
C19 O1 1.227(6)
C19 C20 1.433(7)
C20 C24 1.425(7)
C20 C21 1.446(8)
C20 Fe1 2.035(5)
C21 C22 1.409(8)
C21 Fe1 2.027(6)
C21 H21 0.9800
C22 C23 1.414(9)
C22 Fe1 2.073(6)
C22 H22 0.9800
C23 C24 1.408(8)
C23 Fe1 2.057(5)
C23 H23 0.9800
C24 Fe1 2.020(5)
C24 H24 0.9800
C25 C29 1.352(9)
C25 C26 1.371(9)
C25 Fe1 2.022(6)
C25 H25 0.9800
C26 C27 1.345(9)
C26 Fe1 2.016(6)
C26 H26 0.9800
C27 C28 1.411(9)
C27 Fe1 1.996(6)
C27 H27 0.9800
C28 C29 1.349(9)
C28 Fe1 2.028(6)
C28 H28 0.9800
C29 Fe1 2.028(6)
C29 H29 0.9800
O1W H1X 0.8501
O1W H1Y 0.8500

loop_
_geom_torsion_atom_site_label_1
_geom_torsion_atom_site_label_2
_geom_torsion_atom_site_label_3
_geom_torsion_atom_site_label_4
_geom_torsion
B9 B3 B4 C1 -137.0(4)
C2 B3 B4 C1 -37.8(3)
B8 B3 B4 C1 -99.4(4)
C1 B3 B4 B9 137.0(4)
C2 B3 B4 B9 99.3(4)
B8 B3 B4 B9 37.6(4)
C1 B3 B4 B10 97.3(4)
B9 B3 B4 B10 -39.7(4)
C2 B3 B4 B10 59.6(4)
B8 B3 B4 B10 -2.1(5)
C1 B3 B4 B5 36.0(3)
B9 B3 B4 B5 -101.1(5)
C2 B3 B4 B5 -1.8(5)
B8 B3 B4 B5 -63.4(5)
B9 B4 B5 C1 -97.8(4)
B3 B4 B5 C1 -36.4(3)
B10 B4 B5 C1 -136.1(4)
C1 B4 B5 B11 97.6(4)
B9 B4 B5 B11 -0.2(5)
B3 B4 B5 B11 61.2(5)
B10 B4 B5 B11 -38.4(4)
C1 B4 B5 B10 136.1(4)
B9 B4 B5 B10 38.2(4)
B3 B4 B5 B10 99.6(5)
C1 B4 B5 B6 34.3(4)
B9 B4 B5 B6 -63.6(5)
B3 B4 B5 B6 -2.2(5)
B10 B4 B5 B6 -101.8(4)
C1 B5 B6 C7 -85.0(6)
B11 B5 B6 C7 140.8(6)
B10 B5 B6 C7 178.1(5)
B4 B5 B6 C7 -117.6(6)
C1 B5 B6 C2 37.9(3)
B11 B5 B6 C2 -96.3(4)
B10 B5 B6 C2 -59.0(5)
B4 B5 B6 C2 5.3(5)
B11 B5 B6 C1 -134.2(4)
B10 B5 B6 C1 -96.8(4)
B4 B5 B6 C1 -32.6(3)
C1 B5 B6 B11 134.2(4)
B10 B5 B6 B11 37.3(4)
B4 B5 B6 B11 101.6(4)
C1 B5 B6 B7 96.9(4)
B11 B5 B6 B7 -37.3(4)
B10 B5 B6 B7 0.0(5)
B4 B5 B6 B7 64.3(5)
C7 B6 B7 C2 83.2(5)
C1 B6 B7 C2 -39.4(3)
B11 B6 B7 C2 -135.4(4)
B5 B6 B7 C2 -98.3(4)
C7 B6 B7 B12 -178.1(5)
C2 B6 B7 B12 98.7(4)
C1 B6 B7 B12 59.3(5)
B11 B6 B7 B12 -36.7(4)
B5 B6 B7 B12 0.4(5)
C7 B6 B7 B11 -141.4(5)
C2 B6 B7 B11 135.4(4)
C1 B6 B7 B11 96.0(4)
B5 B6 B7 B11 37.1(4)
C7 B6 B7 B8 116.7(5)
C2 B6 B7 B8 33.5(3)
C1 B6 B7 B8 -5.9(5)
B11 B6 B7 B8 -101.9(4)
B5 B6 B7 B8 -64.8(4)
C1 B3 B8 C2 37.3(3)
B9 B3 B8 C2 135.5(4)
B4 B3 B8 C2 98.4(4)
C1 B3 B8 B9 -98.1(4)
C2 B3 B8 B9 -135.5(4)
B4 B3 B8 B9 -37.1(3)
C1 B3 B8 B7 2.3(5)
B9 B3 B8 B7 100.5(4)
C2 B3 B8 B7 -35.0(3)
B4 B3 B8 B7 63.4(5)
C1 B3 B8 B12 -58.4(5)
B9 B3 B8 B12 39.7(4)
C2 B3 B8 B12 -95.8(4)
B4 B3 B8 B12 2.6(5)
B12 B7 B8 C2 -135.3(4)
B11 B7 B8 C2 -97.1(4)
B6 B7 B8 C2 -33.9(3)
C2 B7 B8 B3 36.3(3)
B12 B7 B8 B3 -99.0(4)
B11 B7 B8 B3 -60.8(5)
B6 B7 B8 B3 2.4(5)
C2 B7 B8 B9 97.7(4)
B12 B7 B8 B9 -37.6(4)
B11 B7 B8 B9 0.6(5)
B6 B7 B8 B9 63.8(5)
C2 B7 B8 B12 135.3(4)
B11 B7 B8 B12 38.2(4)
B6 B7 B8 B12 101.4(4)
C1 B3 B9 B4 -36.5(4)
C2 B3 B9 B4 -101.3(4)
B8 B3 B9 B4 -139.6(4)
C1 B3 B9 B8 103.1(4)
C2 B3 B9 B8 38.3(3)
B4 B3 B9 B8 139.6(4)
C1 B3 B9 B10 2.9(6)
C2 B3 B9 B10 -62.0(5)
B8 B3 B9 B10 -100.3(5)
B4 B3 B9 B10 39.4(4)
C1 B3 B9 B12 64.2(5)
C2 B3 B9 B12 -0.7(5)
B8 B3 B9 B12 -39.0(4)
B4 B3 B9 B12 100.7(4)
C1 B4 B9 B3 37.6(4)
B10 B4 B9 B3 135.8(4)
B5 B4 B9 B3 98.9(4)
C1 B4 B9 B8 1.2(5)
B3 B4 B9 B8 -36.4(4)
B10 B4 B9 B8 99.4(5)
B5 B4 B9 B8 62.5(5)
C1 B4 B9 B10 -98.2(4)
B3 B4 B9 B10 -135.8(4)
B5 B4 B9 B10 -36.9(4)
C1 B4 B9 B12 -62.1(5)
B3 B4 B9 B12 -99.7(5)
B10 B4 B9 B12 36.1(4)
B5 B4 B9 B12 -0.8(5)
C2 B8 B9 B3 -39.4(4)
B7 B8 B9 B3 -99.7(4)
B12 B8 B9 B3 -135.7(4)
C2 B8 B9 B4 -2.5(5)
B3 B8 B9 B4 36.9(4)
B7 B8 B9 B4 -62.7(5)
B12 B8 B9 B4 -98.8(4)
C2 B8 B9 B10 61.3(5)
B3 B8 B9 B10 100.7(4)
B7 B8 B9 B10 1.0(5)
B12 B8 B9 B10 -35.0(4)
C2 B8 B9 B12 96.3(4)
B3 B8 B9 B12 135.7(4)
B7 B8 B9 B12 36.0(4)
C1 B5 B10 B11 -100.7(4)
B4 B5 B10 B11 -137.6(4)
B6 B5 B10 B11 -36.9(4)
C1 B5 B10 B12 -64.2(6)
B11 B5 B10 B12 36.5(4)
B4 B5 B10 B12 -101.0(5)
B6 B5 B10 B12 -0.4(6)
C1 B5 B10 B4 36.9(4)
B11 B5 B10 B4 137.6(4)
B6 B5 B10 B4 100.6(4)
C1 B5 B10 B9 0.2(6)
B11 B5 B10 B9 100.9(5)
B4 B5 B10 B9 -36.7(4)
B6 B5 B10 B9 63.9(5)
C1 B4 B10 B5 -37.7(4)
B9 B4 B10 B5 -137.9(4)
B3 B4 B10 B5 -99.7(4)
C1 B4 B10 B11 0.1(5)
B9 B4 B10 B11 -100.2(5)
B3 B4 B10 B11 -61.9(5)
B5 B4 B10 B11 37.7(4)
C1 B4 B10 B12 62.7(5)
B9 B4 B10 B12 -37.5(4)
B3 B4 B10 B12 0.7(5)
B5 B4 B10 B12 100.4(5)
C1 B4 B10 B9 100.2(4)
B3 B4 B10 B9 38.2(4)
B5 B4 B10 B9 137.9(4)
B3 B9 B10 B5 -2.0(6)
B4 B9 B10 B5 37.8(4)
B8 B9 B10 B5 -65.1(5)
B12 B9 B10 B5 -100.7(5)
B3 B9 B10 B11 60.8(6)
B4 B9 B10 B11 100.6(4)
B8 B9 B10 B11 -2.3(5)
B12 B9 B10 B11 -37.9(4)
B3 B9 B10 B12 98.7(5)
B4 B9 B10 B12 138.5(4)
B8 B9 B10 B12 35.6(4)
B3 B9 B10 B4 -39.8(4)
B8 B9 B10 B4 -102.9(4)
B12 B9 B10 B4 -138.5(4)
C1 B5 B11 B12 60.8(5)
B10 B5 B11 B12 -37.3(4)
B4 B5 B11 B12 1.1(5)
B6 B5 B11 B12 101.6(4)
C1 B5 B11 B7 -1.8(5)
B10 B5 B11 B7 -99.9(4)
B4 B5 B11 B7 -61.5(5)
B6 B5 B11 B7 38.9(4)
C1 B5 B11 B6 -40.7(3)
B10 B5 B11 B6 -138.8(4)
B4 B5 B11 B6 -100.5(4)
C1 B5 B11 B10 98.1(4)
B4 B5 B11 B10 38.4(4)
B6 B5 B11 B10 138.8(4)
C2 B7 B11 B5 0.0(5)
B12 B7 B11 B5 100.1(5)
B8 B7 B11 B5 61.4(5)
B6 B7 B11 B5 -39.0(4)
C2 B7 B11 B12 -100.2(4)
B8 B7 B11 B12 -38.7(4)
B6 B7 B11 B12 -139.1(5)
C2 B7 B11 B6 39.0(4)
B12 B7 B11 B6 139.1(5)
B8 B7 B11 B6 100.4(4)
C2 B7 B11 B10 -63.4(5)
B12 B7 B11 B10 36.7(4)
B8 B7 B11 B10 -2.0(5)
B6 B7 B11 B10 -102.4(5)
C7 B6 B11 B5 -125.0(9)
C2 B6 B11 B5 100.4(4)
C1 B6 B11 B5 37.8(3)
B7 B6 B11 B5 137.4(4)
C7 B6 B11 B12 133.8(8)
C2 B6 B11 B12 -0.8(6)
C1 B6 B11 B12 -63.4(5)
B5 B6 B11 B12 -101.2(5)
B7 B6 B11 B12 36.2(4)
C7 B6 B11 B7 97.6(9)
C2 B6 B11 B7 -37.0(4)
C1 B6 B11 B7 -99.6(4)
B5 B6 B11 B7 -137.4(4)
C7 B6 B11 B10 -162.0(7)
C2 B6 B11 B10 63.4(5)
C1 B6 B11 B10 0.8(5)
B5 B6 B11 B10 -37.0(4)
B7 B6 B11 B10 100.4(4)
B12 B10 B11 B5 -138.6(4)
B4 B10 B11 B5 -38.3(4)
B9 B10 B11 B5 -99.9(4)
B5 B10 B11 B12 138.6(4)
B4 B10 B11 B12 100.3(5)
B9 B10 B11 B12 38.7(4)
B5 B10 B11 B7 102.5(4)
B12 B10 B11 B7 -36.1(4)
B4 B10 B11 B7 64.2(5)
B9 B10 B11 B7 2.6(5)
B5 B10 B11 B6 37.7(4)
B12 B10 B11 B6 -100.9(5)
B4 B10 B11 B6 -0.6(5)
B9 B10 B11 B6 -62.2(5)
C2 B7 B12 B11 99.1(4)
B8 B7 B12 B11 137.7(4)
B6 B7 B12 B11 36.4(4)
C2 B7 B12 B10 62.0(6)
B11 B7 B12 B10 -37.0(4)
B8 B7 B12 B10 100.7(5)
B6 B7 B12 B10 -0.6(6)
C2 B7 B12 B8 -38.6(3)
B11 B7 B12 B8 -137.7(4)
B6 B7 B12 B8 -101.3(4)
C2 B7 B12 B9 -2.2(5)
B11 B7 B12 B9 -101.3(5)
B8 B7 B12 B9 36.5(4)
B6 B7 B12 B9 -64.8(5)
B5 B11 B12 B7 -102.2(4)
B6 B11 B12 B7 -37.2(4)
B10 B11 B12 B7 -139.1(5)
B5 B11 B12 B10 36.9(4)
B7 B11 B12 B10 139.1(5)
B6 B11 B12 B10 102.0(5)
B5 B11 B12 B8 -64.0(6)
B7 B11 B12 B8 38.2(4)
B6 B11 B12 B8 1.1(6)
B10 B11 B12 B8 -100.9(5)
B5 B11 B12 B9 -1.6(6)
B7 B11 B12 B9 100.6(5)
B6 B11 B12 B9 63.5(6)
B10 B11 B12 B9 -38.5(4)
B5 B10 B12 B7 0.6(6)
B11 B10 B12 B7 37.3(4)
B4 B10 B12 B7 -63.5(6)
B9 B10 B12 B7 -99.9(5)
B5 B10 B12 B11 -36.7(4)
B4 B10 B12 B11 -100.8(4)
B9 B10 B12 B11 -137.1(4)
B5 B10 B12 B8 65.0(5)
B11 B10 B12 B8 101.7(4)
B4 B10 B12 B8 0.8(5)
B9 B10 B12 B8 -35.5(4)
B5 B10 B12 B9 100.5(4)
B11 B10 B12 B9 137.1(4)
B4 B10 B12 B9 36.3(4)
C2 B8 B12 B7 37.5(4)
B3 B8 B12 B7 100.3(4)
B9 B8 B12 B7 138.6(4)
C2 B8 B12 B11 -0.9(6)
B3 B8 B12 B11 61.9(5)
B9 B8 B12 B11 100.2(5)
B7 B8 B12 B11 -38.4(4)
C2 B8 B12 B10 -64.9(5)
B3 B8 B12 B10 -2.1(5)
B9 B8 B12 B10 36.2(4)
B7 B8 B12 B10 -102.4(4)
C2 B8 B12 B9 -101.1(4)
B3 B8 B12 B9 -38.3(3)
B7 B8 B12 B9 -138.6(4)
B3 B9 B12 B7 1.8(5)
B4 B9 B12 B7 65.8(5)
B8 B9 B12 B7 -37.2(4)
B10 B9 B12 B7 102.7(5)
B3 B9 B12 B11 -62.6(5)
B4 B9 B12 B11 1.5(6)
B8 B9 B12 B11 -101.6(4)
B10 B9 B12 B11 38.4(4)
B3 B9 B12 B10 -101.0(4)
B4 B9 B12 B10 -36.9(4)
B8 B9 B12 B10 -140.0(4)
B3 B9 B12 B8 39.0(4)
B4 B9 B12 B8 103.0(4)
B10 B9 B12 B8 140.0(4)
B9 B4 C1 B5 101.6(4)
B3 B4 C1 B5 138.7(4)
B10 B4 C1 B5 37.7(4)
B9 B4 C1 B3 -37.1(4)
B10 B4 C1 B3 -101.0(4)
B5 B4 C1 B3 -138.7(4)
B9 B4 C1 B6 64.4(5)
B3 B4 C1 B6 101.5(4)
B10 B4 C1 B6 0.5(5)
B5 B4 C1 B6 -37.2(4)
B9 B4 C1 C2 0.6(5)
B3 B4 C1 C2 37.6(3)
B10 B4 C1 C2 -63.4(4)
B5 B4 C1 C2 -101.1(4)
B9 B4 C1 S1 -144.9(4)
B3 B4 C1 S1 -107.8(4)
B10 B4 C1 S1 151.2(3)
B5 B4 C1 S1 113.5(4)
B11 B5 C1 B4 -102.0(4)
B10 B5 C1 B4 -38.7(4)
B6 B5 C1 B4 -142.2(4)
B11 B5 C1 B3 -61.5(5)
B10 B5 C1 B3 1.7(6)
B4 B5 C1 B3 40.5(4)
B6 B5 C1 B3 -101.8(4)
B11 B5 C1 B6 40.2(3)
B10 B5 C1 B6 103.5(4)
B4 B5 C1 B6 142.2(4)
B11 B5 C1 C2 2.9(4)
B10 B5 C1 C2 66.2(5)
B4 B5 C1 C2 104.9(4)
B6 B5 C1 C2 -37.3(3)
B11 B5 C1 S1 141.9(3)
B10 B5 C1 S1 -154.9(4)
B4 B5 C1 S1 -116.2(4)
B6 B5 C1 S1 101.6(4)
B9 B3 C1 B4 38.1(4)
C2 B3 C1 B4 138.7(4)
B8 B3 C1 B4 103.1(4)
B9 B3 C1 B5 -3.0(5)
C2 B3 C1 B5 97.6(4)
B8 B3 C1 B5 62.0(5)
B4 B3 C1 B5 -41.1(4)
B9 B3 C1 B6 -71.3(5)
C2 B3 C1 B6 29.2(3)
B8 B3 C1 B6 -6.4(5)
B4 B3 C1 B6 -109.4(4)
B9 B3 C1 C2 -100.6(4)
B8 B3 C1 C2 -35.6(3)
B4 B3 C1 C2 -138.7(4)
B9 B3 C1 S1 154.6(4)
C2 B3 C1 S1 -104.8(3)
B8 B3 C1 S1 -140.4(3)
B4 B3 C1 S1 116.5(4)
C7 B6 C1 B4 169.2(4)
C2 B6 C1 B4 -99.3(4)
B11 B6 C1 B4 -0.9(5)
B5 B6 C1 B4 38.1(4)
B7 B6 C1 B4 -62.0(5)
C7 B6 C1 B5 131.2(5)
C2 B6 C1 B5 -137.4(3)
B11 B6 C1 B5 -38.9(3)
B7 B6 C1 B5 -100.1(4)
C7 B6 C1 B3 -121.2(4)
C2 B6 C1 B3 -29.7(3)
B11 B6 C1 B3 68.7(4)
B5 B6 C1 B3 107.7(4)
B7 B6 C1 B3 7.6(5)
C7 B6 C1 C2 -91.4(4)
B11 B6 C1 C2 98.5(4)
B5 B6 C1 C2 137.4(3)
B7 B6 C1 C2 37.3(3)
C7 B6 C1 S1 15.4(5)
C2 B6 C1 S1 106.8(3)
B11 B6 C1 S1 -154.7(3)
B5 B6 C1 S1 -115.8(4)
B7 B6 C1 S1 144.1(3)
B12 B7 C2 B8 40.1(4)
B11 B7 C2 B8 103.1(4)
B6 B7 C2 B8 142.0(4)
B12 B7 C2 B6 -101.9(4)
B11 B7 C2 B6 -39.0(4)
B8 B7 C2 B6 -142.0(4)
B12 B7 C2 B3 1.8(5)
B11 B7 C2 B3 64.8(5)
B8 B7 C2 B3 -38.3(3)
B6 B7 C2 B3 103.7(4)
B12 B7 C2 S2 149.6(3)
B11 B7 C2 S2 -147.5(3)
B8 B7 C2 S2 109.5(4)
B6 B7 C2 S2 -108.5(4)
B12 B7 C2 C1 -61.1(4)
B11 B7 C2 C1 1.9(5)
B8 B7 C2 C1 -101.2(4)
B6 B7 C2 C1 40.8(3)
B3 B8 C2 B7 -139.5(4)
B9 B8 C2 B7 -101.2(4)
B12 B8 C2 B7 -37.7(4)
B3 B8 C2 B6 -101.4(4)
B9 B8 C2 B6 -63.1(5)
B7 B8 C2 B6 38.1(4)
B12 B8 C2 B6 0.4(5)
B9 B8 C2 B3 38.3(4)
B7 B8 C2 B3 139.5(4)
B12 B8 C2 B3 101.8(4)
B3 B8 C2 S2 102.7(4)
B9 B8 C2 S2 141.0(3)
B7 B8 C2 S2 -117.8(4)
B12 B8 C2 S2 -155.5(4)
B3 B8 C2 C1 -35.6(3)
B9 B8 C2 C1 2.7(5)
B7 B8 C2 C1 103.9(4)
B12 B8 C2 C1 66.2(4)
C7 B6 C2 B7 -118.1(4)
C1 B6 C2 B7 135.3(3)
B11 B6 C2 B7 38.4(4)
B5 B6 C2 B7 99.3(4)
C7 B6 C2 B8 -156.3(4)
C1 B6 C2 B8 97.1(4)
B11 B6 C2 B8 0.2(6)
B5 B6 C2 B8 61.2(5)
B7 B6 C2 B8 -38.1(4)
C7 B6 C2 B3 135.9(4)
C1 B6 C2 B3 29.3(3)
B11 B6 C2 B3 -67.6(5)
B5 B6 C2 B3 -6.6(4)
B7 B6 C2 B3 -105.9(4)
C7 B6 C2 S2 -0.3(5)
C1 B6 C2 S2 -106.8(3)
B11 B6 C2 S2 156.3(3)
B5 B6 C2 S2 -142.8(3)
B7 B6 C2 S2 117.9(4)
C7 B6 C2 C1 106.6(4)
B11 B6 C2 C1 -96.9(4)
B5 B6 C2 C1 -36.0(3)
B7 B6 C2 C1 -135.3(3)
C1 B3 C2 B7 -100.0(4)
B9 B3 C2 B7 -0.7(5)
B8 B3 C2 B7 39.4(4)
B4 B3 C2 B7 -64.4(4)
C1 B3 C2 B8 -139.4(4)
B9 B3 C2 B8 -40.1(4)
B4 B3 C2 B8 -103.8(4)
C1 B3 C2 B6 -30.2(3)
B9 B3 C2 B6 69.1(4)
B8 B3 C2 B6 109.2(4)
B4 B3 C2 B6 5.4(5)
C1 B3 C2 S2 108.3(3)
B9 B3 C2 S2 -152.4(3)
B8 B3 C2 S2 -112.2(3)
B4 B3 C2 S2 144.0(3)
B9 B3 C2 C1 99.3(4)
B8 B3 C2 C1 139.4(4)
B4 B3 C2 C1 35.6(3)
B4 C1 C2 B7 66.2(4)
B5 C1 C2 B7 -3.1(4)
B3 C1 C2 B7 105.3(4)
B6 C1 C2 B7 -42.3(3)
S1 C1 C2 B7 -145.1(3)
B4 C1 C2 B8 -2.2(5)
B5 C1 C2 B8 -71.4(4)
B3 C1 C2 B8 37.0(4)
B6 C1 C2 B8 -110.6(4)
S1 C1 C2 B8 146.6(3)
B4 C1 C2 B6 108.4(4)
B5 C1 C2 B6 39.2(3)
B3 C1 C2 B6 147.6(4)
S1 C1 C2 B6 -102.9(3)
B4 C1 C2 B3 -39.1(3)
B5 C1 C2 B3 -108.4(4)
B6 C1 C2 B3 -147.6(4)
S1 C1 C2 B3 109.6(3)
B4 C1 C2 S2 -141.7(3)
B5 C1 C2 S2 149.1(3)
B3 C1 C2 S2 -102.5(3)
B6 C1 C2 S2 109.9(3)
S1 C1 C2 S2 7.0(4)
C8 C3 C4 C12 -119.2(4)
S2 C3 C4 C12 114.9(4)
C8 C3 C4 C5 -3.8(4)
S2 C3 C4 C5 -129.7(3)
C12 C4 C5 C6 -169.0(4)
C3 C4 C5 C6 73.5(4)
C12 C4 C5 C9 83.6(5)
C3 C4 C5 C9 -33.8(4)
C9 C5 C6 C7 25.3(6)
C4 C5 C6 C7 -75.5(5)
C5 C6 C7 B6 176.6(5)
C5 C6 C7 C8 0.2(6)
C2 B6 C7 C6 -110.7(7)
C1 B6 C7 C6 -48.0(8)
B11 B6 C7 C6 114.1(9)
B5 B6 C7 C6 14.0(10)
B7 B6 C7 C6 -168.1(6)
C2 B6 C7 C8 65.1(5)
C1 B6 C7 C8 127.8(5)
B11 B6 C7 C8 -70.0(10)
B5 B6 C7 C8 -170.2(5)
B7 B6 C7 C8 7.7(7)
C4 C3 C8 C7 -69.4(4)
S2 C3 C8 C7 57.2(4)
C4 C3 C8 C9 39.5(4)
S2 C3 C8 C9 166.1(3)
C6 C7 C8 C3 76.9(4)
B6 C7 C8 C3 -100.0(5)
C6 C7 C8 C9 -25.3(6)
B6 C7 C8 C9 157.9(5)
C6 C5 C9 C8 -36.3(5)
C4 C5 C9 C8 57.0(4)
C3 C8 C9 C5 -60.5(4)
C7 C8 C9 C5 37.0(5)
S1 C10 C11 C19 0.1(8)
C3 C4 C12 O2 9.9(7)
C5 C4 C12 O2 -102.1(6)
C3 C4 C12 C13 -174.4(4)
C5 C4 C12 C13 73.7(6)
O2 C12 C13 C14 -166.6(6)
C4 C12 C13 C14 17.6(8)
O2 C12 C13 C18 16.8(8)
C4 C12 C13 C18 -159.0(5)
C18 C13 C14 C15 -2.1(9)
C12 C13 C14 C15 -178.6(5)
C13 C14 C15 C16 5.1(10)
C14 C15 C16 C17 -3.6(10)
C15 C16 C17 C18 -1.0(10)
C14 C13 C18 C17 -2.4(9)
C12 C13 C18 C17 174.3(5)
C16 C17 C18 C13 4.0(9)
C10 C11 C19 O1 16.0(8)
C10 C11 C19 C20 -162.4(5)
O1 C19 C20 C24 -7.3(8)
C11 C19 C20 C24 171.0(5)
O1 C19 C20 C21 -176.0(5)
C11 C19 C20 C21 2.3(8)
O1 C19 C20 Fe1 -90.7(6)
C11 C19 C20 Fe1 87.7(5)
C24 C20 C21 C22 1.3(6)
C19 C20 C21 C22 171.7(5)
Fe1 C20 C21 C22 60.8(4)
C24 C20 C21 Fe1 -59.5(3)
C19 C20 C21 Fe1 110.9(5)
C20 C21 C22 C23 -0.8(7)
Fe1 C21 C22 C23 58.6(4)
C20 C21 C22 Fe1 -59.4(4)
C21 C22 C23 C24 0.0(7)
Fe1 C22 C23 C24 57.8(4)
C21 C22 C23 Fe1 -57.8(4)
C22 C23 C24 C20 0.9(7)
Fe1 C23 C24 C20 60.0(4)
C22 C23 C24 Fe1 -59.2(4)
C19 C20 C24 C23 -172.2(5)
C21 C20 C24 C23 -1.3(6)
Fe1 C20 C24 C23 -60.8(4)
C19 C20 C24 Fe1 -111.5(5)
C21 C20 C24 Fe1 59.4(4)
C29 C25 C26 C27 0.0(7)
Fe1 C25 C26 C27 -60.2(4)
C29 C25 C26 Fe1 60.3(4)
C25 C26 C27 C28 -0.3(7)
Fe1 C26 C27 C28 -61.0(4)
C25 C26 C27 Fe1 60.7(4)
C26 C27 C28 C29 0.4(7)
Fe1 C27 C28 C29 -60.9(4)
C26 C27 C28 Fe1 61.4(4)
C27 C28 C29 C25 -0.4(7)
Fe1 C28 C29 C25 -59.8(4)
C27 C28 C29 Fe1 59.4(4)
C26 C25 C29 C28 0.2(7)
Fe1 C25 C29 C28 60.0(4)
C26 C25 C29 Fe1 -59.7(4)
C28 C27 Fe1 C26 118.7(6)
C26 C27 Fe1 C24 36.2(10)
C28 C27 Fe1 C24 154.9(7)
C26 C27 Fe1 C25 -38.3(4)
C28 C27 Fe1 C25 80.4(4)
C26 C27 Fe1 C21 120.8(4)
C28 C27 Fe1 C21 -120.5(4)
C26 C27 Fe1 C28 -118.7(6)
C26 C27 Fe1 C29 -81.1(4)
C28 C27 Fe1 C29 37.6(4)
C26 C27 Fe1 C20 76.0(5)
C28 C27 Fe1 C20 -165.4(4)
C26 C27 Fe1 C23 -158.0(7)
C28 C27 Fe1 C23 -39.3(9)
C26 C27 Fe1 C22 163.7(4)
C28 C27 Fe1 C22 -77.7(5)
C25 C26 Fe1 C27 -117.7(6)
C27 C26 Fe1 C24 -166.0(4)
C25 C26 Fe1 C24 76.2(5)
C27 C26 Fe1 C25 117.7(6)
C27 C26 Fe1 C21 -79.6(5)
C25 C26 Fe1 C21 162.7(4)
C27 C26 Fe1 C28 38.7(4)
C25 C26 Fe1 C28 -79.1(4)
C27 C26 Fe1 C29 81.1(5)
C25 C26 Fe1 C29 -36.7(4)
C27 C26 Fe1 C20 -123.0(4)
C25 C26 Fe1 C20 119.3(4)
C27 C26 Fe1 C23 158.3(7)
C25 C26 Fe1 C23 40.5(9)
C27 C26 Fe1 C22 -43.1(10)
C25 C26 Fe1 C22 -160.8(7)
C23 C24 Fe1 C27 172.3(7)
C20 C24 Fe1 C27 52.8(9)
C23 C24 Fe1 C26 -161.1(4)
C20 C24 Fe1 C26 79.5(4)
C23 C24 Fe1 C25 -120.5(4)
C20 C24 Fe1 C25 120.1(4)
C23 C24 Fe1 C21 80.0(4)
C20 C24 Fe1 C21 -39.5(3)
C23 C24 Fe1 C28 -50.4(8)
C20 C24 Fe1 C28 -169.8(6)
C23 C24 Fe1 C29 -80.1(4)
C20 C24 Fe1 C29 160.5(3)
C23 C24 Fe1 C20 119.5(5)
C20 C24 Fe1 C23 -119.5(5)
C23 C24 Fe1 C22 36.6(4)
C20 C24 Fe1 C22 -82.8(4)
C29 C25 Fe1 C27 -81.8(4)
C26 C25 Fe1 C27 37.8(4)
C29 C25 Fe1 C26 -119.5(6)
C29 C25 Fe1 C24 118.3(4)
C26 C25 Fe1 C24 -122.1(4)
C29 C25 Fe1 C21 -166.0(7)
C26 C25 Fe1 C21 -46.4(10)
C29 C25 Fe1 C28 -36.6(4)
C26 C25 Fe1 C28 83.0(4)
C26 C25 Fe1 C29 119.5(6)
C29 C25 Fe1 C20 161.0(4)
C26 C25 Fe1 C20 -79.5(5)
C29 C25 Fe1 C23 76.7(5)
C26 C25 Fe1 C23 -163.8(4)
C29 C25 Fe1 C22 43.3(9)
C26 C25 Fe1 C22 162.8(7)
C22 C21 Fe1 C27 120.3(4)
C20 C21 Fe1 C27 -119.7(4)
C22 C21 Fe1 C26 162.0(4)
C20 C21 Fe1 C26 -78.1(4)
C22 C21 Fe1 C24 -81.0(4)
C20 C21 Fe1 C24 38.9(3)
C22 C21 Fe1 C25 -163.5(8)
C20 C21 Fe1 C25 -43.6(9)
C22 C21 Fe1 C28 76.4(5)
C20 C21 Fe1 C28 -163.7(3)
C22 C21 Fe1 C29 42.4(9)
C20 C21 Fe1 C29 162.3(6)
C22 C21 Fe1 C20 -119.9(5)
C22 C21 Fe1 C23 -37.3(4)
C20 C21 Fe1 C23 82.6(4)
C20 C21 Fe1 C22 119.9(5)
C29 C28 Fe1 C27 117.0(6)
C29 C28 Fe1 C26 80.1(4)
C27 C28 Fe1 C26 -36.9(4)
C29 C28 Fe1 C24 -42.5(8)
C27 C28 Fe1 C24 -159.5(6)
C29 C28 Fe1 C25 36.7(4)
C27 C28 Fe1 C25 -80.3(4)
C29 C28 Fe1 C21 -161.9(3)
C27 C28 Fe1 C21 81.1(5)
C27 C28 Fe1 C29 -117.0(6)
C29 C28 Fe1 C20 160.1(7)
C27 C28 Fe1 C20 43.1(10)
C29 C28 Fe1 C23 -78.3(4)
C27 C28 Fe1 C23 164.7(4)
C29 C28 Fe1 C22 -120.5(4)
C27 C28 Fe1 C22 122.5(4)
C28 C29 Fe1 C27 -39.7(4)
C25 C29 Fe1 C27 80.2(5)
C28 C29 Fe1 C26 -82.6(4)
C25 C29 Fe1 C26 37.3(4)
C28 C29 Fe1 C24 161.0(4)
C25 C29 Fe1 C24 -79.1(4)
C28 C29 Fe1 C25 -119.9(6)
C28 C29 Fe1 C21 46.6(8)
C25 C29 Fe1 C21 166.5(7)
C25 C29 Fe1 C28 119.9(6)
C28 C29 Fe1 C20 -164.6(5)
C25 C29 Fe1 C20 -44.7(7)
C28 C29 Fe1 C23 119.0(4)
C25 C29 Fe1 C23 -121.1(4)
C28 C29 Fe1 C22 78.0(4)
C25 C29 Fe1 C22 -162.1(4)
C24 C20 Fe1 C27 -160.7(4)
C19 C20 Fe1 C27 -41.7(5)
C21 C20 Fe1 C27 82.2(4)
C24 C20 Fe1 C26 -120.4(4)
C19 C20 Fe1 C26 -1.4(5)
C21 C20 Fe1 C26 122.5(4)
C19 C20 Fe1 C24 119.0(6)
C21 C20 Fe1 C24 -117.1(5)
C24 C20 Fe1 C25 -78.9(4)
C19 C20 Fe1 C25 40.1(5)
C21 C20 Fe1 C25 164.0(4)
C24 C20 Fe1 C21 117.1(5)
C19 C20 Fe1 C21 -123.9(6)
C24 C20 Fe1 C28 166.1(8)
C19 C20 Fe1 C28 -74.8(9)
C21 C20 Fe1 C28 49.0(9)
C24 C20 Fe1 C29 -47.1(7)
C19 C20 Fe1 C29 71.9(8)
C21 C20 Fe1 C29 -164.2(5)
C24 C20 Fe1 C23 37.3(4)
C19 C20 Fe1 C23 156.3(5)
C21 C20 Fe1 C23 -79.8(4)
C24 C20 Fe1 C22 80.3(4)
C19 C20 Fe1 C22 -160.6(5)
C21 C20 Fe1 C22 -36.8(4)
C24 C23 Fe1 C27 -172.6(7)
C22 C23 Fe1 C27 -52.1(9)
C24 C23 Fe1 C26 48.5(9)
C22 C23 Fe1 C26 169.0(7)
C22 C23 Fe1 C24 120.5(6)
C24 C23 Fe1 C25 78.1(5)
C22 C23 Fe1 C25 -161.4(4)
C24 C23 Fe1 C21 -83.1(4)
C22 C23 Fe1 C21 37.5(4)
C24 C23 Fe1 C28 158.1(4)
C22 C23 Fe1 C28 -81.3(5)
C24 C23 Fe1 C29 118.0(4)
C22 C23 Fe1 C29 -121.4(4)
C24 C23 Fe1 C20 -38.0(4)
C22 C23 Fe1 C20 82.6(4)
C24 C23 Fe1 C22 -120.5(6)
C21 C22 Fe1 C27 -80.7(5)
C23 C22 Fe1 C27 160.0(4)
C21 C22 Fe1 C26 -48.8(9)
C23 C22 Fe1 C26 -168.2(7)
C21 C22 Fe1 C24 82.4(4)
C23 C22 Fe1 C24 -37.0(4)
C21 C22 Fe1 C25 165.3(7)
C23 C22 Fe1 C25 45.9(9)
C23 C22 Fe1 C21 -119.4(6)
C21 C22 Fe1 C28 -123.3(4)
C23 C22 Fe1 C28 117.3(4)
C21 C22 Fe1 C29 -163.6(4)
C23 C22 Fe1 C29 77.0(4)
C21 C22 Fe1 C20 38.1(4)
C23 C22 Fe1 C20 -81.3(4)
C21 C22 Fe1 C23 119.4(6)
C11 C10 S1 C1 160.4(5)
B4 C1 S1 C10 36.7(4)
B5 C1 S1 C10 116.6(4)
B3 C1 S1 C10 -39.1(4)
B6 C1 S1 C10 -172.0(3)
C2 C1 S1 C10 -107.2(3)
B7 C2 S2 C3 61.1(4)
B8 C2 S2 C3 139.0(4)
B6 C2 S2 C3 -16.2(4)
B3 C2 S2 C3 -151.4(3)
C1 C2 S2 C3 -86.2(3)
C8 C3 S2 C2 -17.6(4)
C4 C3 S2 C2 101.6(3)
